data_2239834
loop_
_publ_author_name
'Chandralekha, Kuppan'
'Gavaskar, Deivasigamani'
'Sureshbabu, Adukamparai Rajukrishnan'
'Lakshmi, Srinivasakannan'

_publ_section_title
;
 Crystal structure of
 1-ferrocenyl-2-(4-methylbenzoyl)spiro[11<i>H</i>-pyrrolidizine-3,11'-indeno[1,2-<i>b</i>]quinoxaline]
;
_journal_coeditor_code RZ5131
_journal_issue 9
_journal_name_full 'Acta Crystallographica Section E'
_journal_page_first 124
_journal_page_last 126
_journal_paper_doi 10.1107/S1600536814017644
_journal_volume 70
_journal_year 2014
_chemical_formula_iupac '[Fe (C5 H5) (C34 H28 N3 O)]'
_chemical_formula_moiety 'C39 H33 Fe N3 O'
_chemical_formula_sum 'C39 H33 Fe N3 O'
_chemical_formula_weight 615.53
_chemical_name_systematic
;
1-Ferrocenyl-2-(4-methylbenzoyl)spiro[11<i>H</i>-pyrrolidizine-3,11'-\
indeno[1,2-<i>b</i>]quinoxaline]
;
_space_group_IT_number 9
_symmetry_cell_setting monoclinic
_symmetry_space_group_name_Hall 'C -2yc'
_symmetry_space_group_name_H-M 'C 1 c 1'
_atom_sites_solution_hydrogens geom
_atom_sites_solution_primary direct
_atom_sites_solution_secondary difmap
_audit_creation_method SHELXL-97
_cell_angle_alpha 90.00
_cell_angle_beta 116.1790(10)
_cell_angle_gamma 90.00
_cell_formula_units_Z 4
_cell_length_a 12.0017(4)
_cell_length_b 30.2487(10)
_cell_length_c 9.3597(3)
_cell_measurement_temperature 293(2)
_cell_measurement_theta_max 56.359
_cell_measurement_theta_min 4.843
_cell_volume 3049.35(18)
_computing_cell_refinement 'SAINT (Bruker, 2004)'
_computing_data_collection 'APEX2 (Bruker, 2004)'
_computing_data_reduction 'SAINT and XPREP (Bruker, 2004)'
_computing_molecular_graphics 'ORTEP-3 for Windows (Farrugia, 2012) and SCHAKAL99 (Keller, 1999)'
_computing_publication_material 'publCIF (Westrip, 2010)'
_computing_structure_refinement 'SHELXL97 (Sheldrick, 2008)'
_computing_structure_solution 'SHELXS97 (Sheldrick, 2008)'
_diffrn_ambient_temperature 293(2)
_diffrn_measured_fraction_theta_full 0.999
_diffrn_measured_fraction_theta_max 0.999
_diffrn_measurement_device_type 'Bruker Kappa APEXII CCD'
_diffrn_measurement_method 'Bruker axs kappa apex2 CCD Diffractometer'
_diffrn_radiation_monochromator graphite
_diffrn_radiation_source 'fine-focus sealed tube'
_diffrn_radiation_type MoK\a
_diffrn_radiation_wavelength 0.71073
_diffrn_reflns_av_R_equivalents 0.0208
_diffrn_reflns_av_sigmaI/netI 0.0295
_diffrn_reflns_limit_h_max 14
_diffrn_reflns_limit_h_min -14
_diffrn_reflns_limit_k_max 35
_diffrn_reflns_limit_k_min -35
_diffrn_reflns_limit_l_max 11
_diffrn_reflns_limit_l_min -11
_diffrn_reflns_number 17682
_diffrn_reflns_theta_full 25.00
_diffrn_reflns_theta_max 25.00
_diffrn_reflns_theta_min 2.42
_exptl_absorpt_coefficient_mu 0.531
_exptl_absorpt_correction_T_max 0.8786
_exptl_absorpt_correction_T_min 0.8359
_exptl_absorpt_correction_type multi-scan
_exptl_absorpt_process_details '(SADABS; Bruker, 2004)'
_exptl_crystal_colour colourless
_exptl_crystal_density_diffrn 1.341
_exptl_crystal_density_method 'not measured'
_exptl_crystal_description block
_exptl_crystal_F_000 1288
_exptl_crystal_size_max 0.35
_exptl_crystal_size_mid 0.30
_exptl_crystal_size_min 0.25
_refine_diff_density_max 0.161
_refine_diff_density_min -0.153
_refine_ls_abs_structure_details 'Flack (1983), 2669 Friedel pairs'
_refine_ls_abs_structure_Flack -0.007(9)
_refine_ls_extinction_coef 0.00070(15)
_refine_ls_extinction_expression Fc^*^=kFc[1+0.001xFc^2^\l^3^/sin(2\q)]^-1/4^
_refine_ls_extinction_method 'SHELXL97 (Sheldrick, 2008)'
_refine_ls_goodness_of_fit_ref 1.029
_refine_ls_hydrogen_treatment constr
_refine_ls_matrix_type full
_refine_ls_number_parameters 399
_refine_ls_number_reflns 5362
_refine_ls_number_restraints 3
_refine_ls_restrained_S_all 1.029
_refine_ls_R_factor_all 0.0260
_refine_ls_R_factor_gt 0.0242
_refine_ls_shift/su_max 0.002
_refine_ls_shift/su_mean 0.000
_refine_ls_structure_factor_coef Fsqd
_refine_ls_weighting_details 'calc w=1/[\s^2^(Fo^2^)+(0.0347P)^2^+0.3631P] where P=(Fo^2^+2Fc^2^)/3'
_refine_ls_weighting_scheme calc
_refine_ls_wR_factor_gt 0.0613
_refine_ls_wR_factor_ref 0.0624
_reflns_number_gt 5128
_reflns_number_total 5362
_reflns_threshold_expression I>2\s(I)
_cod_data_source_file rz5131sup1.cf
_cod_data_source_block I
_cod_original_cell_volume 3049.35(17)
_cod_original_sg_symbol_H-M 'C c'
_cod_database_code 2239834
_cod_database_fobs_code 2239834

loop_
_symmetry_equiv_pos_as_xyz
'x, y, z'
'x, -y, z+1/2'
'x+1/2, y+1/2, z'
'x+1/2, -y+1/2, z+1/2'

loop_
_atom_site_type_symbol
_atom_site_label
_atom_site_fract_x
_atom_site_fract_y
_atom_site_fract_z
_atom_site_U_iso_or_equiv
_atom_site_adp_type
_atom_site_calc_flag
_atom_site_refinement_flags
_atom_site_occupancy
_atom_site_symmetry_multiplicity
Fe Fe1 0.01108(2) 0.077233(8) 0.28428(2) 0.03569(8) Uani d . 1 1
O O1 -0.07741(15) 0.06919(5) 0.67565(18) 0.0530(4) Uani d . 1 1
N N1 -0.30744(14) 0.19423(5) 0.21696(19) 0.0373(3) Uani d . 1 1
N N2 -0.47392(15) 0.17673(6) -0.10980(19) 0.0427(4) Uani d . 1 1
N N3 -0.39342(15) 0.13086(5) 0.39825(19) 0.0398(4) Uani d . 1 1
C C1 -0.47492(19) 0.04151(7) 0.1670(3) 0.0483(5) Uani d . 1 1
H H1 -0.4398 0.0283 0.2669 0.058 Uiso calc R 1 1
C C2 -0.5562(2) 0.01800(8) 0.0334(3) 0.0567(6) Uani d . 1 1
H H2 -0.5768 -0.0110 0.0449 0.068 Uiso calc R 1 1
C C3 -0.6066(2) 0.03731(8) -0.1163(3) 0.0567(6) Uani d . 1 1
H H3 -0.6608 0.0211 -0.2038 0.068 Uiso calc R 1 1
C C4 -0.57798(19) 0.07972(7) -0.1372(3) 0.0469(5) Uani d . 1 1
H H4 -0.6109 0.0923 -0.2381 0.056 Uiso calc R 1 1
C C5 -0.49823(16) 0.10371(7) -0.0040(2) 0.0370(4) Uani d . 1 1
C C6 -0.44732(16) 0.08500(6) 0.1482(2) 0.0352(4) Uani d . 1 1
C C7 -0.35942(16) 0.11702(6) 0.2715(2) 0.0332(4) Uani d . 1 1
C C8 -0.36774(15) 0.15702(6) 0.1682(2) 0.0326(4) Uani d . 1 1
C C9 -0.44990(16) 0.14829(6) 0.0059(2) 0.0351(4) Uani d . 1 1
C C10 -0.40833(18) 0.21570(7) -0.0633(2) 0.0419(5) Uani d . 1 1
C C11 -0.4220(2) 0.24758(8) -0.1796(3) 0.0579(6) Uani d . 1 1
H H11 -0.4772 0.2427 -0.2856 0.070 Uiso calc R 1 1
C C12 -0.3537(2) 0.28584(8) -0.1361(3) 0.0646(7) Uani d . 1 1
H H12 -0.3623 0.3067 -0.2133 0.078 Uiso calc R 1 1
C C13 -0.2712(3) 0.29375(8) 0.0231(3) 0.0629(6) Uani d . 1 1
H H13 -0.2250 0.3197 0.0504 0.075 Uiso calc R 1 1
C C14 -0.2576(2) 0.26398(7) 0.1388(3) 0.0521(5) Uani d . 1 1
H H14 -0.2034 0.2699 0.2445 0.063 Uiso calc R 1 1
C C15 -0.32574(17) 0.22426(6) 0.0982(2) 0.0400(4) Uani d . 1 1
C C16 -0.4350(3) 0.09612(10) 0.4739(3) 0.0665(7) Uani d . 1 1
H H16A -0.3873 0.0692 0.4885 0.080 Uiso calc R 1 1
H H16B -0.5224 0.0896 0.4115 0.080 Uiso calc R 1 1
C C17 -0.4115(3) 0.11636(12) 0.6293(4) 0.0865(10) Uani d . 1 1
H H17A -0.4050 0.0938 0.7062 0.104 Uiso calc R 1 1
H H17B -0.4776 0.1367 0.6173 0.104 Uiso calc R 1 1
C C18 -0.2913(2) 0.14035(10) 0.6803(3) 0.0665(7) Uani d . 1 1
H H18A -0.2226 0.1221 0.7513 0.080 Uiso calc R 1 1
H H18B -0.2917 0.1676 0.7349 0.080 Uiso calc R 1 1
C C19 -0.28009(18) 0.15018(7) 0.5261(2) 0.0410(4) Uani d . 1 1
H H19 -0.2823 0.1823 0.5111 0.049 Uiso calc R 1 1
C C20 -0.16588(16) 0.13083(6) 0.5049(2) 0.0321(4) Uani d . 1 1
H H20 -0.1249 0.1552 0.4778 0.039 Uiso calc R 1 1
C C21 -0.22308(16) 0.09977(6) 0.3613(2) 0.0313(4) Uani d . 1 1
H H21 -0.2252 0.0698 0.4001 0.038 Uiso calc R 1 1
C C22 -0.16107(16) 0.09780(7) 0.2525(2) 0.0349(4) Uani d . 1 1
C C23 -0.17042(19) 0.06193(9) 0.1483(3) 0.0512(6) Uani d . 1 1
H H23 -0.2096 0.0332 0.1445 0.061 Uiso calc R 1 1
C C24 -0.1133(2) 0.07513(9) 0.0524(3) 0.0606(7) Uani d U 1 1
H H24 -0.1058 0.0569 -0.0295 0.073 Uiso calc R 1 1
C C25 -0.0684(2) 0.11832(9) 0.0928(3) 0.0581(6) Uani d U 1 1
H H25 -0.0247 0.1355 0.0444 0.070 Uiso calc R 1 1
C C26 -0.09819(18) 0.13257(7) 0.2151(3) 0.0433(5) Uani d . 1 1
H H26 -0.0769 0.1614 0.2680 0.052 Uiso calc R 1 1
C C27 0.0989(2) 0.04430(9) 0.4942(3) 0.0587(6) Uani d . 1 1
H H27 0.0606 0.0336 0.5608 0.070 Uiso calc R 1 1
C C28 0.1084(2) 0.02060(7) 0.3691(3) 0.0622(7) Uani d . 1 1
H H28 0.0777 -0.0094 0.3345 0.075 Uiso calc R 1 1
C C29 0.1692(2) 0.04753(7) 0.3035(3) 0.0549(6) Uani d . 1 1
H H29 0.1885 0.0397 0.2153 0.066 Uiso calc R 1 1
C C30 0.19731(19) 0.08743(8) 0.3866(3) 0.0512(6) Uani d . 1 1
H H30 0.2394 0.1126 0.3657 0.061 Uiso calc R 1 1
C C31 0.1536(2) 0.08591(9) 0.5048(3) 0.0531(6) Uani d . 1 1
H H31 0.1608 0.1094 0.5804 0.064 Uiso calc R 1 1
C C32 -0.07122(18) 0.10845(6) 0.6539(2) 0.0347(4) Uani d . 1 1
C C33 0.02945(18) 0.13584(6) 0.7763(2) 0.0351(4) Uani d . 1 1
C C34 0.1321(2) 0.11481(7) 0.8939(2) 0.0437(5) Uani d . 1 1
H H34 0.1369 0.0841 0.8950 0.052 Uiso calc R 1 1
C C35 0.22726(19) 0.13901(8) 1.0094(3) 0.0486(5) Uani d . 1 1
H H35 0.2955 0.1244 1.0863 0.058 Uiso calc R 1 1
C C36 0.2222(2) 0.18463(8) 1.0119(3) 0.0515(5) Uani d . 1 1
C C37 0.1191(2) 0.20554(7) 0.8961(3) 0.0575(6) Uani d . 1 1
H H37 0.1135 0.2362 0.8967 0.069 Uiso calc R 1 1
C C38 0.0244(2) 0.18150(6) 0.7795(3) 0.0479(5) Uani d . 1 1
H H38 -0.0435 0.1962 0.7024 0.057 Uiso calc R 1 1
C C39 0.3290(2) 0.21089(11) 1.1340(3) 0.0760(8) Uani d . 1 1
H H39A 0.3816 0.1916 1.2184 0.114 Uiso calc R 1 1
H H39B 0.2971 0.2338 1.1767 0.114 Uiso calc R 1 1
H H39C 0.3760 0.2239 1.0844 0.114 Uiso calc R 1 1

loop_
_atom_site_aniso_label
_atom_site_aniso_U_11
_atom_site_aniso_U_22
_atom_site_aniso_U_33
_atom_site_aniso_U_12
_atom_site_aniso_U_13
_atom_site_aniso_U_23
Fe1 0.03174(13) 0.04076(14) 0.02999(13) 0.00726(12) 0.00945(10) -0.00137(13)
O1 0.0648(10) 0.0386(8) 0.0384(8) -0.0019(7) 0.0072(8) 0.0075(6)
N1 0.0373(8) 0.0346(8) 0.0374(8) 0.0060(7) 0.0141(7) 0.0034(7)
N2 0.0392(9) 0.0513(9) 0.0333(9) 0.0067(7) 0.0120(7) 0.0089(7)
N3 0.0347(8) 0.0528(10) 0.0333(8) 0.0024(7) 0.0161(7) 0.0008(7)
C1 0.0442(12) 0.0484(11) 0.0473(12) -0.0071(9) 0.0156(10) 0.0039(10)
C2 0.0516(13) 0.0498(13) 0.0662(15) -0.0198(10) 0.0235(12) -0.0083(11)
C3 0.0470(13) 0.0692(15) 0.0490(14) -0.0231(11) 0.0167(11) -0.0176(12)
C4 0.0345(10) 0.0655(14) 0.0357(11) -0.0089(10) 0.0110(9) -0.0044(10)
C5 0.0260(9) 0.0473(11) 0.0364(10) -0.0005(8) 0.0127(8) -0.0006(8)
C6 0.0242(9) 0.0455(11) 0.0333(10) -0.0003(7) 0.0105(8) -0.0007(8)
C7 0.0310(9) 0.0354(9) 0.0319(9) 0.0003(7) 0.0127(8) 0.0009(8)
C8 0.0249(8) 0.0398(10) 0.0308(9) 0.0056(7) 0.0102(7) 0.0019(8)
C9 0.0265(9) 0.0458(11) 0.0317(9) 0.0036(7) 0.0117(8) 0.0029(8)
C10 0.0388(10) 0.0432(11) 0.0455(12) 0.0110(9) 0.0202(9) 0.0122(9)
C11 0.0572(14) 0.0612(14) 0.0539(14) 0.0146(11) 0.0231(12) 0.0213(11)
C12 0.0754(16) 0.0483(13) 0.0813(19) 0.0135(12) 0.0446(15) 0.0291(13)
C13 0.0687(16) 0.0388(11) 0.0858(19) 0.0051(11) 0.0383(15) 0.0140(12)
C14 0.0532(12) 0.0374(11) 0.0643(14) 0.0050(9) 0.0246(11) 0.0031(10)
C15 0.0372(10) 0.0383(10) 0.0472(12) 0.0099(8) 0.0211(9) 0.0050(9)
C16 0.0757(17) 0.0808(17) 0.0611(16) -0.0188(14) 0.0467(15) -0.0029(13)
C17 0.098(2) 0.120(3) 0.0646(19) -0.0150(19) 0.0563(18) 0.0006(17)
C18 0.0567(14) 0.110(2) 0.0376(13) 0.0111(14) 0.0251(11) -0.0015(13)
C19 0.0408(10) 0.0474(11) 0.0337(10) 0.0069(9) 0.0155(9) -0.0003(9)
C20 0.0350(9) 0.0329(9) 0.0258(9) -0.0009(7) 0.0109(8) 0.0020(7)
C21 0.0291(9) 0.0329(9) 0.0274(9) 0.0020(7) 0.0082(7) 0.0031(7)
C22 0.0266(9) 0.0447(10) 0.0267(10) 0.0073(8) 0.0057(8) 0.0036(8)
C23 0.0336(11) 0.0722(15) 0.0353(12) 0.0000(10) 0.0039(9) -0.0194(11)
C24 0.0422(13) 0.1079(17) 0.0259(12) 0.0157(11) 0.0098(11) -0.0101(12)
C25 0.0455(12) 0.0903(14) 0.0424(13) 0.0241(11) 0.0230(11) 0.0269(11)
C26 0.0388(11) 0.0508(12) 0.0423(11) 0.0167(9) 0.0198(9) 0.0170(9)
C27 0.0497(13) 0.0673(15) 0.0489(14) 0.0198(12) 0.0124(11) 0.0250(12)
C28 0.0623(15) 0.0347(11) 0.0722(17) 0.0160(11) 0.0137(13) 0.0040(11)
C29 0.0465(12) 0.0565(13) 0.0574(14) 0.0210(10) 0.0191(11) -0.0052(11)
C30 0.0300(10) 0.0560(13) 0.0595(16) 0.0058(9) 0.0123(11) -0.0027(12)
C31 0.0386(12) 0.0655(15) 0.0373(13) 0.0129(11) 0.0004(10) -0.0112(11)
C32 0.0371(10) 0.0379(10) 0.0269(9) 0.0031(8) 0.0122(8) 0.0030(8)
C33 0.0353(10) 0.0424(9) 0.0269(9) 0.0028(8) 0.0131(8) 0.0017(8)
C34 0.0417(11) 0.0486(12) 0.0368(11) 0.0050(9) 0.0136(9) -0.0025(9)
C35 0.0315(10) 0.0676(14) 0.0395(12) 0.0051(10) 0.0090(9) -0.0035(10)
C36 0.0408(11) 0.0716(15) 0.0437(12) -0.0157(10) 0.0201(10) -0.0145(11)
C37 0.0654(15) 0.0433(12) 0.0574(14) -0.0087(10) 0.0213(13) -0.0075(11)
C38 0.0483(12) 0.0443(10) 0.0404(10) 0.0028(11) 0.0098(9) 0.0030(11)
C39 0.0551(15) 0.0917(19) 0.0712(17) -0.0232(14) 0.0187(13) -0.0278(15)

loop_
_atom_type_symbol
_atom_type_description
_atom_type_scat_dispersion_real
_atom_type_scat_dispersion_imag
_atom_type_scat_source
C C 0.0033 0.0016 'International Tables Vol C Tables 4.2.6.8 and 6.1.1.4'
H H 0.0000 0.0000 'International Tables Vol C Tables 4.2.6.8 and 6.1.1.4'
Fe Fe 0.3463 0.8444 'International Tables Vol C Tables 4.2.6.8 and 6.1.1.4'
N N 0.0061 0.0033 'International Tables Vol C Tables 4.2.6.8 and 6.1.1.4'
O O 0.0106 0.0060 'International Tables Vol C Tables 4.2.6.8 and 6.1.1.4'

loop_
_geom_angle_atom_site_label_1
_geom_angle_atom_site_label_2
_geom_angle_atom_site_label_3
_geom_angle
C24 Fe1 C28 114.77(11)
C24 Fe1 C30 130.48(11)
C28 Fe1 C30 67.62(10)
C24 Fe1 C23 40.62(11)
C28 Fe1 C23 109.02(10)
C30 Fe1 C23 169.36(10)
C24 Fe1 C27 147.63(12)
C28 Fe1 C27 40.90(11)
C30 Fe1 C27 67.97(11)
C23 Fe1 C27 116.67(11)
C24 Fe1 C31 170.27(13)
C28 Fe1 C31 68.32(10)
C30 Fe1 C31 40.89(11)
C23 Fe1 C31 148.57(11)
C27 Fe1 C31 40.32(10)
C24 Fe1 C29 107.41(10)
C28 Fe1 C29 40.40(10)
C30 Fe1 C29 40.12(9)
C23 Fe1 C29 130.92(9)
C27 Fe1 C29 68.42(10)
C31 Fe1 C29 68.50(10)
C24 Fe1 C25 40.34(10)
C28 Fe1 C25 145.53(11)
C30 Fe1 C25 108.23(10)
C23 Fe1 C25 68.41(11)
C27 Fe1 C25 171.78(12)
C31 Fe1 C25 132.14(12)
C29 Fe1 C25 113.78(10)
C24 Fe1 C26 67.63(10)
C28 Fe1 C26 173.02(11)
C30 Fe1 C26 116.33(9)
C23 Fe1 C26 68.17(10)
C27 Fe1 C26 133.86(9)
C31 Fe1 C26 110.48(9)
C29 Fe1 C26 146.24(9)
C25 Fe1 C26 40.33(9)
C24 Fe1 C22 68.55(9)
C28 Fe1 C22 133.07(10)
C30 Fe1 C22 148.43(8)
C23 Fe1 C22 40.99(8)
C27 Fe1 C22 110.41(9)
C31 Fe1 C22 116.75(9)
C29 Fe1 C22 171.09(9)
C25 Fe1 C22 68.71(8)
C26 Fe1 C22 40.71(8)
C8 N1 C15 114.85(16)
C9 N2 C10 114.42(16)
C16 N3 C7 117.20(17)
C16 N3 C19 106.19(17)
C7 N3 C19 106.32(14)
C6 C1 C2 118.8(2)
C6 C1 H1 120.6
C2 C1 H1 120.6
C3 C2 C1 120.8(2)
C3 C2 H2 119.6
C1 C2 H2 119.6
C4 C3 C2 121.0(2)
C4 C3 H3 119.5
C2 C3 H3 119.5
C3 C4 C5 118.6(2)
C3 C4 H4 120.7
C5 C4 H4 120.7
C4 C5 C6 121.28(19)
C4 C5 C9 129.57(18)
C6 C5 C9 109.10(16)
C1 C6 C5 119.44(18)
C1 C6 C7 129.30(18)
C5 C6 C7 111.14(16)
N3 C7 C6 116.47(15)
N3 C7 C8 108.71(14)
C6 C7 C8 101.26(14)
N3 C7 C21 104.93(14)
C6 C7 C21 114.01(14)
C8 C7 C21 111.49(14)
N1 C8 C9 123.25(17)
N1 C8 C7 126.25(16)
C9 C8 C7 110.48(15)
N2 C9 C8 123.75(17)
N2 C9 C5 128.23(18)
C8 C9 C5 108.02(16)
N2 C10 C11 119.08(19)
N2 C10 C15 121.78(17)
C11 C10 C15 119.1(2)
C12 C11 C10 119.8(2)
C12 C11 H11 120.1
C10 C11 H11 120.1
C11 C12 C13 120.7(2)
C11 C12 H12 119.7
C13 C12 H12 119.7
C14 C13 C12 120.9(2)
C14 C13 H13 119.5
C12 C13 H13 119.5
C13 C14 C15 119.9(2)
C13 C14 H14 120.1
C15 C14 H14 120.1
N1 C15 C14 118.58(19)
N1 C15 C10 121.85(17)
C14 C15 C10 119.55(19)
N3 C16 C17 102.6(2)
N3 C16 H16A 111.2
C17 C16 H16A 111.2
N3 C16 H16B 111.2
C17 C16 H16B 111.2
H16A C16 H16B 109.2
C16 C17 C18 104.7(2)
C16 C17 H17A 110.8
C18 C17 H17A 110.8
C16 C17 H17B 110.8
C18 C17 H17B 110.8
H17A C17 H17B 108.9
C17 C18 C19 105.4(2)
C17 C18 H18A 110.7
C19 C18 H18A 110.7
C17 C18 H18B 110.7
C19 C18 H18B 110.7
H18A C18 H18B 108.8
N3 C19 C18 104.69(18)
N3 C19 C20 106.90(14)
C18 C19 C20 119.08(17)
N3 C19 H19 108.6
C18 C19 H19 108.6
C20 C19 H19 108.6
C32 C20 C21 113.42(14)
C32 C20 C19 112.91(15)
C21 C20 C19 105.04(14)
C32 C20 H20 108.4
C21 C20 H20 108.4
C19 C20 H20 108.4
C22 C21 C20 117.01(15)
C22 C21 C7 111.26(14)
C20 C21 C7 102.99(13)
C22 C21 H21 108.4
C20 C21 H21 108.4
C7 C21 H21 108.4
C26 C22 C23 106.43(19)
C26 C22 C21 127.66(18)
C23 C22 C21 125.33(19)
C26 C22 Fe1 69.54(11)
C23 C22 Fe1 68.86(11)
C21 C22 Fe1 132.99(12)
C24 C23 C22 107.8(2)
C24 C23 Fe1 69.23(14)
C22 C23 Fe1 70.14(11)
C24 C23 H23 126.1
C22 C23 H23 126.1
Fe1 C23 H23 126.1
C25 C24 C23 109.3(2)
C25 C24 Fe1 70.53(14)
C23 C24 Fe1 70.15(13)
C25 C24 H24 125.4
C23 C24 H24 125.4
Fe1 C24 H24 125.4
C24 C25 C26 107.4(2)
C24 C25 Fe1 69.13(15)
C26 C25 Fe1 70.14(12)
C24 C25 H25 126.3
C26 C25 H25 126.3
Fe1 C25 H25 126.3
C25 C26 C22 109.0(2)
C25 C26 Fe1 69.52(12)
C22 C26 Fe1 69.74(11)
C25 C26 H26 125.5
C22 C26 H26 125.5
Fe1 C26 H26 125.5
C31 C27 C28 107.9(2)
C31 C27 Fe1 69.88(13)
C28 C27 Fe1 69.33(13)
C31 C27 H27 126.1
C28 C27 H27 126.1
Fe1 C27 H27 126.1
C29 C28 C27 108.3(2)
C29 C28 Fe1 70.07(12)
C27 C28 Fe1 69.76(12)
C29 C28 H28 125.9
C27 C28 H28 125.9
Fe1 C28 H28 125.9
C30 C29 C28 107.6(2)
C30 C29 Fe1 69.74(12)
C28 C29 Fe1 69.53(13)
C30 C29 H29 126.2
C28 C29 H29 126.2
Fe1 C29 H29 126.2
C29 C30 C31 109.0(2)
C29 C30 Fe1 70.14(13)
C31 C30 Fe1 69.74(13)
C29 C30 H30 125.5
C31 C30 H30 125.5
Fe1 C30 H30 125.5
C27 C31 C30 107.2(2)
C27 C31 Fe1 69.80(13)
C30 C31 Fe1 69.37(13)
C27 C31 H31 126.4
C30 C31 H31 126.4
Fe1 C31 H31 126.4
O1 C32 C33 120.16(17)
O1 C32 C20 121.03(18)
C33 C32 C20 118.80(16)
C38 C33 C34 118.1(2)
C38 C33 C32 122.76(19)
C34 C33 C32 119.13(16)
C35 C34 C33 120.86(19)
C35 C34 H34 119.6
C33 C34 H34 119.6
C36 C35 C34 120.9(2)
C36 C35 H35 119.5
C34 C35 H35 119.5
C35 C36 C37 118.2(2)
C35 C36 C39 120.6(2)
C37 C36 C39 121.2(2)
C38 C37 C36 121.0(2)
C38 C37 H37 119.5
C36 C37 H37 119.5
C33 C38 C37 120.8(2)
C33 C38 H38 119.6
C37 C38 H38 119.6
C36 C39 H39A 109.5
C36 C39 H39B 109.5
H39A C39 H39B 109.5
C36 C39 H39C 109.5
H39A C39 H39C 109.5
H39B C39 H39C 109.5

loop_
_geom_bond_atom_site_label_1
_geom_bond_atom_site_label_2
_geom_bond_distance
Fe1 C24 2.021(2)
Fe1 C28 2.028(2)
Fe1 C30 2.030(2)
Fe1 C23 2.033(2)
Fe1 C27 2.034(2)
Fe1 C31 2.035(2)
Fe1 C29 2.035(2)
Fe1 C25 2.039(2)
Fe1 C26 2.0473(19)
Fe1 C22 2.0500(18)
O1 C32 1.213(2)
N1 C8 1.307(2)
N1 C15 1.376(2)
N2 C9 1.312(2)
N2 C10 1.377(3)
N3 C16 1.472(3)
N3 C7 1.475(2)
N3 C19 1.479(3)
C1 C6 1.386(3)
C1 C2 1.394(3)
C1 H1 0.9300
C2 C3 1.387(3)
C2 H2 0.9300
C3 C4 1.364(3)
C3 H3 0.9300
C4 C5 1.394(3)
C4 H4 0.9300
C5 C6 1.399(3)
C5 C9 1.455(3)
C6 C7 1.519(3)
C7 C8 1.524(3)
C7 C21 1.563(2)
C8 C9 1.424(3)
C10 C11 1.409(3)
C10 C15 1.418(3)
C11 C12 1.372(3)
C11 H11 0.9300
C12 C13 1.399(4)
C12 H12 0.9300
C13 C14 1.361(3)
C13 H13 0.9300
C14 C15 1.408(3)
C14 H14 0.9300
C16 C17 1.485(4)
C16 H16A 0.9700
C16 H16B 0.9700
C17 C18 1.492(4)
C17 H17A 0.9700
C17 H17B 0.9700
C18 C19 1.536(3)
C18 H18A 0.9700
C18 H18B 0.9700
C19 C20 1.582(3)
C19 H19 0.9800
C20 C32 1.515(2)
C20 C21 1.532(2)
C20 H20 0.9800
C21 C22 1.504(3)
C21 H21 0.9800
C22 C26 1.425(3)
C22 C23 1.430(3)
C23 C24 1.407(4)
C23 H23 0.9800
C24 C25 1.400(4)
C24 H24 0.9800
C25 C26 1.409(3)
C25 H25 0.9800
C26 H26 0.9800
C27 C31 1.402(4)
C27 C28 1.419(4)
C27 H27 0.9800
C28 C29 1.403(4)
C28 H28 0.9800
C29 C30 1.394(3)
C29 H29 0.9800
C30 C31 1.420(4)
C30 H30 0.9800
C31 H31 0.9800
C32 C33 1.496(3)
C33 C38 1.384(3)
C33 C34 1.392(3)
C34 C35 1.385(3)
C34 H34 0.9300
C35 C36 1.382(3)
C35 H35 0.9300
C36 C37 1.387(3)
C36 C39 1.512(3)
C37 C38 1.385(3)
C37 H37 0.9300
C38 H38 0.9300
C39 H39A 0.9600
C39 H39B 0.9600
C39 H39C 0.9600

loop_
_geom_hbond_atom_site_label_D
_geom_hbond_atom_site_label_H
_geom_hbond_atom_site_label_A
_geom_hbond_site_symmetry_A
_geom_hbond_distance_DH
_geom_hbond_distance_HA
_geom_hbond_distance_DA
_geom_hbond_angle_DHA
C27 H27 O1 . 0.98 2.57 3.332(4) 134
C28 H28 O1 2_554 0.98 2.55 3.474(3) 157
C25 H25 <i>Cg</i>1 1_554 0.98 2.83 3.781(3) 163

loop_
_geom_torsion_atom_site_label_1
_geom_torsion_atom_site_label_2
_geom_torsion_atom_site_label_3
_geom_torsion_atom_site_label_4
_geom_torsion
C6 C1 C2 C3 1.4(3)
C1 C2 C3 C4 0.2(4)
C2 C3 C4 C5 -1.1(3)
C3 C4 C5 C6 0.5(3)
C3 C4 C5 C9 177.6(2)
C2 C1 C6 C5 -2.0(3)
C2 C1 C6 C7 -177.6(2)
C4 C5 C6 C1 1.1(3)
C9 C5 C6 C1 -176.54(17)
C4 C5 C6 C7 177.49(17)
C9 C5 C6 C7 -0.2(2)
C16 N3 C7 C6 45.0(2)
C19 N3 C7 C6 163.50(15)
C16 N3 C7 C8 158.52(18)
C19 N3 C7 C8 -82.99(17)
C16 N3 C7 C21 -82.1(2)
C19 N3 C7 C21 36.39(18)
C1 C6 C7 N3 -66.0(3)
C5 C6 C7 N3 118.03(17)
C1 C6 C7 C8 176.3(2)
C5 C6 C7 C8 0.35(19)
C1 C6 C7 C21 56.4(3)
C5 C6 C7 C21 -119.49(17)
C15 N1 C8 C9 -2.2(2)
C15 N1 C8 C7 176.29(16)
N3 C7 C8 N1 57.8(2)
C6 C7 C8 N1 -179.06(17)
C21 C7 C8 N1 -57.4(2)
N3 C7 C8 C9 -123.62(16)
C6 C7 C8 C9 -0.43(18)
C21 C7 C8 C9 121.19(15)
C10 N2 C9 C8 2.9(3)
C10 N2 C9 C5 -176.79(17)
N1 C8 C9 N2 -0.7(3)
C7 C8 C9 N2 -179.35(16)
N1 C8 C9 C5 179.05(16)
C7 C8 C9 C5 0.37(19)
C4 C5 C9 N2 2.2(3)
C6 C5 C9 N2 179.57(18)
C4 C5 C9 C8 -177.53(19)
C6 C5 C9 C8 -0.1(2)
C9 N2 C10 C11 176.55(18)
C9 N2 C10 C15 -2.3(3)
N2 C10 C11 C12 -177.5(2)
C15 C10 C11 C12 1.4(3)
C10 C11 C12 C13 -0.6(4)
C11 C12 C13 C14 -0.6(4)
C12 C13 C14 C15 1.0(4)
C8 N1 C15 C14 -175.64(17)
C8 N1 C15 C10 2.7(2)
C13 C14 C15 N1 178.2(2)
C13 C14 C15 C10 -0.2(3)
N2 C10 C15 N1 -0.5(3)
C11 C10 C15 N1 -179.31(18)
N2 C10 C15 C14 177.81(18)
C11 C10 C15 C14 -1.0(3)
C7 N3 C16 C17 157.8(2)
C19 N3 C16 C17 39.2(3)
N3 C16 C17 C18 -39.0(3)
C16 C17 C18 C19 24.4(3)
C16 N3 C19 C18 -23.9(2)
C7 N3 C19 C18 -149.40(17)
C16 N3 C19 C20 103.32(19)
C7 N3 C19 C20 -22.20(19)
C17 C18 C19 N3 -0.5(3)
C17 C18 C19 C20 -119.9(2)
N3 C19 C20 C32 -124.84(16)
C18 C19 C20 C32 -6.7(3)
N3 C19 C20 C21 -0.76(19)
C18 C19 C20 C21 117.4(2)
C32 C20 C21 C22 -92.15(19)
C19 C20 C21 C22 144.09(16)
C32 C20 C21 C7 145.49(15)
C19 C20 C21 C7 21.73(17)
N3 C7 C21 C22 -162.14(15)
C6 C7 C21 C22 69.26(19)
C8 C7 C21 C22 -44.6(2)
N3 C7 C21 C20 -36.00(17)
C6 C7 C21 C20 -164.60(15)
C8 C7 C21 C20 81.50(17)
C20 C21 C22 C26 -32.5(2)
C7 C21 C22 C26 85.5(2)
C20 C21 C22 C23 157.43(18)
C7 C21 C22 C23 -84.6(2)
C20 C21 C22 Fe1 64.2(2)
C7 C21 C22 Fe1 -177.84(14)
C24 Fe1 C22 C26 -80.20(15)
C28 Fe1 C22 C26 175.39(15)
C30 Fe1 C22 C26 53.7(2)
C23 Fe1 C22 C26 -117.90(19)
C27 Fe1 C22 C26 134.51(13)
C31 Fe1 C22 C26 90.85(15)
C25 Fe1 C22 C26 -36.74(14)
C24 Fe1 C22 C23 37.71(16)
C28 Fe1 C22 C23 -66.71(19)
C30 Fe1 C22 C23 171.6(2)
C27 Fe1 C22 C23 -107.58(16)
C31 Fe1 C22 C23 -151.24(16)
C25 Fe1 C22 C23 81.17(16)
C26 Fe1 C22 C23 117.90(19)
C24 Fe1 C22 C21 156.9(2)
C28 Fe1 C22 C21 52.4(2)
C30 Fe1 C22 C21 -69.3(3)
C23 Fe1 C22 C21 119.2(3)
C27 Fe1 C22 C21 11.6(2)
C31 Fe1 C22 C21 -32.1(2)
C25 Fe1 C22 C21 -159.7(2)
C26 Fe1 C22 C21 -122.9(2)
C26 C22 C23 C24 0.5(2)
C21 C22 C23 C24 172.34(18)
Fe1 C22 C23 C24 -59.19(16)
C26 C22 C23 Fe1 59.69(13)
C21 C22 C23 Fe1 -128.47(17)
C28 Fe1 C23 C24 -106.18(17)
C30 Fe1 C23 C24 -36.4(7)
C27 Fe1 C23 C24 -150.01(16)
C31 Fe1 C23 C24 174.5(2)
C29 Fe1 C23 C24 -66.3(2)
C25 Fe1 C23 C24 37.08(15)
C26 Fe1 C23 C24 80.64(16)
C22 Fe1 C23 C24 119.0(2)
C24 Fe1 C23 C22 -119.0(2)
C28 Fe1 C23 C22 134.79(14)
C30 Fe1 C23 C22 -155.4(6)
C27 Fe1 C23 C22 90.96(16)
C31 Fe1 C23 C22 55.5(3)
C29 Fe1 C23 C22 174.69(14)
C25 Fe1 C23 C22 -81.95(15)
C26 Fe1 C23 C22 -38.39(13)
C22 C23 C24 C25 -0.1(3)
Fe1 C23 C24 C25 -59.89(17)
C22 C23 C24 Fe1 59.76(14)
C28 Fe1 C24 C25 -149.24(15)
C30 Fe1 C24 C25 -68.29(18)
C23 Fe1 C24 C25 120.0(2)
C27 Fe1 C24 C25 176.53(18)
C29 Fe1 C24 C25 -106.48(15)
C26 Fe1 C24 C25 37.92(13)
C22 Fe1 C24 C25 81.95(14)
C28 Fe1 C24 C23 90.77(17)
C30 Fe1 C24 C23 171.71(16)
C27 Fe1 C24 C23 56.5(2)
C29 Fe1 C24 C23 133.53(15)
C25 Fe1 C24 C23 -120.0(2)
C26 Fe1 C24 C23 -82.07(15)
C22 Fe1 C24 C23 -38.04(14)
C23 C24 C25 C26 -0.3(3)
Fe1 C24 C25 C26 -59.95(15)
C23 C24 C25 Fe1 59.65(17)
C28 Fe1 C25 C24 55.1(2)
C30 Fe1 C25 C24 131.93(15)
C23 Fe1 C25 C24 -37.33(15)
C31 Fe1 C25 C24 171.09(17)
C29 Fe1 C25 C24 89.21(16)
C26 Fe1 C25 C24 -118.6(2)
C22 Fe1 C25 C24 -81.52(15)
C24 Fe1 C25 C26 118.6(2)
C28 Fe1 C25 C26 173.73(17)
C30 Fe1 C25 C26 -109.48(14)
C23 Fe1 C25 C26 81.26(15)
C31 Fe1 C25 C26 -70.32(18)
C29 Fe1 C25 C26 -152.20(14)
C22 Fe1 C25 C26 37.07(13)
C24 C25 C26 C22 0.6(2)
Fe1 C25 C26 C22 -58.69(13)
C24 C25 C26 Fe1 59.31(16)
C23 C22 C26 C25 -0.7(2)
C21 C22 C26 C25 -172.28(17)
Fe1 C22 C26 C25 58.56(14)
C23 C22 C26 Fe1 -59.25(13)
C21 C22 C26 Fe1 129.16(18)
C24 Fe1 C26 C25 -37.92(15)
C30 Fe1 C26 C25 87.50(17)
C23 Fe1 C26 C25 -81.92(16)
C27 Fe1 C26 C25 171.48(17)
C31 Fe1 C26 C25 131.82(17)
C29 Fe1 C26 C25 50.2(2)
C22 Fe1 C26 C25 -120.6(2)
C24 Fe1 C26 C22 82.64(14)
C30 Fe1 C26 C22 -151.93(12)
C23 Fe1 C26 C22 38.65(13)
C27 Fe1 C26 C22 -67.95(17)
C31 Fe1 C26 C22 -107.62(14)
C29 Fe1 C26 C22 170.73(16)
C25 Fe1 C26 C22 120.6(2)
C24 Fe1 C27 C31 170.5(2)
C28 Fe1 C27 C31 119.2(2)
C30 Fe1 C27 C31 38.42(14)
C23 Fe1 C27 C31 -152.10(14)
C29 Fe1 C27 C31 81.78(16)
C26 Fe1 C27 C31 -67.52(19)
C22 Fe1 C27 C31 -107.69(15)
C24 Fe1 C27 C28 51.3(3)
C30 Fe1 C27 C28 -80.78(16)
C23 Fe1 C27 C28 88.70(17)
C31 Fe1 C27 C28 -119.2(2)
C29 Fe1 C27 C28 -37.43(15)
C26 Fe1 C27 C28 173.28(15)
C22 Fe1 C27 C28 133.11(15)
C31 C27 C28 C29 0.2(3)
Fe1 C27 C28 C29 59.69(16)
C31 C27 C28 Fe1 -59.46(15)
C24 Fe1 C28 C29 88.07(16)
C30 Fe1 C28 C29 -37.61(15)
C23 Fe1 C28 C29 131.59(14)
C27 Fe1 C28 C29 -119.3(2)
C31 Fe1 C28 C29 -81.88(16)
C25 Fe1 C28 C29 52.3(2)
C22 Fe1 C28 C29 171.18(14)
C24 Fe1 C28 C27 -152.62(16)
C30 Fe1 C28 C27 81.71(16)
C23 Fe1 C28 C27 -109.10(16)
C31 Fe1 C28 C27 37.44(15)
C29 Fe1 C28 C27 119.3(2)
C25 Fe1 C28 C27 171.58(19)
C22 Fe1 C28 C27 -69.50(19)
C27 C28 C29 C30 0.1(3)
Fe1 C28 C29 C30 59.56(15)
C27 C28 C29 Fe1 -59.51(16)
C24 Fe1 C29 C30 133.14(17)
C28 Fe1 C29 C30 -118.9(2)
C23 Fe1 C29 C30 171.79(18)
C27 Fe1 C29 C30 -80.99(17)
C31 Fe1 C29 C30 -37.49(17)
C25 Fe1 C29 C30 90.42(18)
C26 Fe1 C29 C30 57.5(2)
C24 Fe1 C29 C28 -108.00(16)
C30 Fe1 C29 C28 118.9(2)
C23 Fe1 C29 C28 -69.34(19)
C27 Fe1 C29 C28 37.88(15)
C31 Fe1 C29 C28 81.38(16)
C25 Fe1 C29 C28 -150.71(15)
C26 Fe1 C29 C28 176.39(17)
C28 C29 C30 C31 -0.3(3)
Fe1 C29 C30 C31 59.11(16)
C28 C29 C30 Fe1 -59.43(16)
C24 Fe1 C30 C29 -66.3(2)
C28 Fe1 C30 C29 37.87(16)
C23 Fe1 C30 C29 -35.7(7)
C27 Fe1 C30 C29 82.21(17)
C31 Fe1 C30 C29 120.1(2)
C25 Fe1 C30 C29 -105.55(17)
C22 Fe1 C30 C29 175.65(16)
C24 Fe1 C30 C31 173.62(16)
C28 Fe1 C30 C31 -82.25(17)
C23 Fe1 C30 C31 -155.8(6)
C27 Fe1 C30 C31 -37.90(15)
C29 Fe1 C30 C31 -120.1(2)
C25 Fe1 C30 C31 134.33(16)
C26 Fe1 C30 C31 91.43(16)
C22 Fe1 C30 C31 55.5(2)
C28 C27 C31 C30 -0.4(2)
Fe1 C27 C31 C30 -59.54(16)
C28 C27 C31 Fe1 59.12(16)
C29 C30 C31 C27 0.5(3)
Fe1 C30 C31 C27 59.82(16)
C29 C30 C31 Fe1 -59.35(16)
C28 Fe1 C31 C27 -37.96(15)
C30 Fe1 C31 C27 -118.4(2)
C23 Fe1 C31 C27 53.3(2)
C29 Fe1 C31 C27 -81.56(15)
C25 Fe1 C31 C27 175.25(15)
C26 Fe1 C31 C27 134.67(14)
C22 Fe1 C31 C27 90.55(16)
C28 Fe1 C31 C30 80.40(16)
C23 Fe1 C31 C30 171.7(2)
C27 Fe1 C31 C30 118.4(2)
C29 Fe1 C31 C30 36.80(15)
C25 Fe1 C31 C30 -66.39(18)
C26 Fe1 C31 C30 -106.97(14)
C22 Fe1 C31 C30 -151.09(13)
C21 C20 C32 O1 -27.9(3)
C19 C20 C32 O1 91.5(2)
C21 C20 C32 C33 153.27(16)
C19 C20 C32 C33 -87.4(2)
O1 C32 C33 C38 -163.1(2)
C20 C32 C33 C38 15.8(3)
O1 C32 C33 C34 15.9(3)
C20 C32 C33 C34 -165.23(18)
C38 C33 C34 C35 -0.9(3)
C32 C33 C34 C35 180.0(2)
C33 C34 C35 C36 0.7(3)
C34 C35 C36 C37 0.2(3)
C34 C35 C36 C39 -177.3(2)
C35 C36 C37 C38 -0.9(4)
C39 C36 C37 C38 176.7(2)
C34 C33 C38 C37 0.3(3)
C32 C33 C38 C37 179.3(2)
C36 C37 C38 C33 0.6(4)
